data_7244548
loop_
_publ_author_name
'Koutsoukos, Spyridon'
'Philippi, Frederik'
'Rauber, Daniel'
'Pugh, David'
'Kay, Christopher William Michael'
'Welton, Tom'

_publ_section_title
;
 Effect of the cation structure on the properties of homobaric imidazolium
 ionic liquids
;
_journal_name_full 'Physical Chemistry Chemical Physics'
_journal_paper_doi 10.1039/D1CP05169E
_journal_year 2022
_chemical_formula_moiety 'C7 H10 N3, Br'
_chemical_formula_sum 'C7 H10 Br N3'
_chemical_formula_weight 216.09
_space_group_crystal_system monoclinic
_space_group_IT_number 9
_space_group_name_Hall 'C -2yc'
_space_group_name_H-M_alt 'C 1 c 1'
_atom_sites_solution_hydrogens geom
_atom_sites_solution_primary dual
_audit_creation_date 2021-06-23
_audit_creation_method
;
Olex2 1.3
(compiled 2020.02.04 svn.rd84adfe8 for OlexSys, GUI svn.r6032)
;
_audit_update_record
;
2021-11-03 deposited with the CCDC.	2022-02-28 downloaded from the CCDC.
;
_cell_angle_alpha 90
_cell_angle_beta 94.909(5)
_cell_angle_gamma 90
_cell_formula_units_Z 4
_cell_length_a 7.0482(3)
_cell_length_b 11.4371(5)
_cell_length_c 11.1712(6)
_cell_measurement_reflns_used 1921
_cell_measurement_temperature 173.00(10)
_cell_measurement_theta_max 28.0710
_cell_measurement_theta_min 3.3130
_cell_volume 897.22(7)
_computing_cell_refinement 'CrysAlisPro 1.171.38.46 (Rigaku OD, 2015)'
_computing_data_collection 'CrysAlisPro 1.171.38.46 (Rigaku OD, 2015)'
_computing_data_reduction 'CrysAlisPro 1.171.38.46 (Rigaku OD, 2015)'
_computing_molecular_graphics 'Olex2 1.3 (Dolomanov et al., 2009)'
_computing_publication_material 'Olex2 1.3 (Dolomanov et al., 2009)'
_computing_structure_refinement 'SHELXL 2018/3 (Sheldrick, 2015)'
_computing_structure_solution 'SHELXT 2018/2 (Sheldrick, 2018)'
_diffrn_ambient_environment N~2~
_diffrn_ambient_temperature 173.00(10)
_diffrn_detector 'CCD plate'
_diffrn_detector_area_resol_mean 16.0382
_diffrn_detector_type Eos
_diffrn_measured_fraction_theta_full 1.000
_diffrn_measured_fraction_theta_max 0.926
_diffrn_measurement_details
;
List of Runs (angles in degrees, time in seconds):

  # Type    Start    End  Width  t~exp~   \w     \q     \k     \f   Frames
#--------------------------------------------------------------------------
  1  \w    -39.00  52.00   1.00    1.00    --  -13.33  77.00 120.00   91
  2  \w    -80.00  12.00   1.00    1.00    --  -13.33 -77.00   0.00   92
  3  \w     -2.00  81.00   1.00    1.00    --   14.58  57.00 -90.00   83
;
_diffrn_measurement_device 'four-circle diffractometer'
_diffrn_measurement_device_type 'Xcalibur, Eos'
_diffrn_measurement_method '\w scans'
_diffrn_orient_matrix_type 'CrysAlisPro convention (1999,Acta A55,543-557)'
_diffrn_orient_matrix_UB_11 -0.0036360000
_diffrn_orient_matrix_UB_12 -0.0246032000
_diffrn_orient_matrix_UB_13 0.0571580000
_diffrn_orient_matrix_UB_21 0.0049758000
_diffrn_orient_matrix_UB_22 -0.0909471000
_diffrn_orient_matrix_UB_23 -0.0145084000
_diffrn_orient_matrix_UB_31 0.0696110000
_diffrn_orient_matrix_UB_32 0.0052161000
_diffrn_orient_matrix_UB_33 0.0176158000
_diffrn_radiation_monochromator graphite
_diffrn_radiation_probe x-ray
_diffrn_radiation_type 'Mo K\a'
_diffrn_radiation_wavelength 0.71073
_diffrn_reflns_av_R_equivalents 0.0354
_diffrn_reflns_av_unetI/netI 0.0410
_diffrn_reflns_Laue_measured_fraction_full 1.000
_diffrn_reflns_Laue_measured_fraction_max 0.926
_diffrn_reflns_limit_h_max 8
_diffrn_reflns_limit_h_min -8
_diffrn_reflns_limit_k_max 14
_diffrn_reflns_limit_k_min -15
_diffrn_reflns_limit_l_max 14
_diffrn_reflns_limit_l_min -14
_diffrn_reflns_number 5531
_diffrn_reflns_point_group_measured_fraction_full 0.997
_diffrn_reflns_point_group_measured_fraction_max 0.867
_diffrn_reflns_theta_full 25.242
_diffrn_reflns_theta_max 28.153
_diffrn_reflns_theta_min 3.404
_diffrn_source 'fine-focus sealed X-ray tube'
_diffrn_source_type 'Enhance (Mo) X-ray Source'
_exptl_absorpt_coefficient_mu 4.523
_exptl_absorpt_correction_T_max 1.00000
_exptl_absorpt_correction_T_min 0.56029
_exptl_absorpt_correction_type multi-scan
_exptl_absorpt_process_details
;
CrysAlisPro 1.171.38.46 (Rigaku Oxford Diffraction, 2015)
Empirical absorption correction using spherical harmonics,
 implemented in SCALE3 ABSPACK scaling algorithm.
;
_exptl_crystal_colour colourless
_exptl_crystal_colour_primary colourless
_exptl_crystal_density_diffrn 1.600
_exptl_crystal_description block
_exptl_crystal_F_000 432
_exptl_crystal_size_max 0.2
_exptl_crystal_size_mid 0.17
_exptl_crystal_size_min 0.15
_refine_diff_density_max 0.487
_refine_diff_density_min -0.370
_refine_diff_density_rms 0.069
_refine_ls_abs_structure_details
;
 Flack x determined using 776 quotients [(I+)-(I-)]/[(I+)+(I-)]
 (Parsons, Flack and Wagner, Acta Cryst. B69 (2013) 249-259).
;
_refine_ls_abs_structure_Flack -0.007(14)
_refine_ls_extinction_method none
_refine_ls_goodness_of_fit_ref 1.042
_refine_ls_hydrogen_treatment constr
_refine_ls_matrix_type full
_refine_ls_number_parameters 102
_refine_ls_number_reflns 1904
_refine_ls_number_restraints 2
_refine_ls_restrained_S_all 1.042
_refine_ls_R_factor_all 0.0365
_refine_ls_R_factor_gt 0.0330
_refine_ls_shift/su_max 0.000
_refine_ls_shift/su_mean 0.000
_refine_ls_structure_factor_coef Fsqd
_refine_ls_weighting_details 'w=1/[\s^2^(Fo^2^)+(0.0322P)^2^+1.1065P] where P=(Fo^2^+2Fc^2^)/3'
_refine_ls_weighting_scheme calc
_refine_ls_wR_factor_gt 0.0703
_refine_ls_wR_factor_ref 0.0720
_reflns_Friedel_coverage 0.868
_reflns_Friedel_fraction_full 0.994
_reflns_Friedel_fraction_max 0.809
_reflns_number_gt 1782
_reflns_number_total 1904
_reflns_threshold_expression 'I > 2\s(I)'
_cod_data_source_file d1cp05169e5.cif
_cod_data_source_block '[NC2C1C1im]Br'
_cod_database_code 7244548
_shelx_shelxl_version_number 2018/3
_chemical_oxdiff_formula 'C7 H9 Br N2'
_chemical_oxdiff_usercomment SK86_EtOH
_shelx_space_group_comment
;
The symmetry employed for this shelxl refinement is uniquely defined
by the following loop, which should always be used as a source of
symmetry information in preference to the above space-group names.
They are only intended as comments.
;
_shelx_estimated_absorpt_t_max 0.550
_shelx_estimated_absorpt_t_min 0.465
_reflns_odcompleteness_completeness 99.65
_reflns_odcompleteness_iscentric 1
_reflns_odcompleteness_theta 24.97
_olex2_refinement_description
;
1. Fixed Uiso
 At 1.2 times of:
  All C(H) groups, All C(H,H) groups
 At 1.5 times of:
  All C(H,H,H) groups
2.a Secondary CH2 refined with riding coordinates:
 C6(H6A,H6B)
2.b Aromatic/amide H refined with riding coordinates:
 C4(H4), C5(H5)
2.c Idealised Me refined as rotating group:
 C1(H1A,H1B,H1C), C3(H3A,H3B,H3C)
;
_olex2_submission_special_instructions 'No special instructions were received'
_oxdiff_exptl_absorpt_empirical_details
;
Empirical correction (ABSPACK) includes:
- Absorption correction using spherical harmonics
- Frame scaling
;
_oxdiff_exptl_absorpt_empirical_full_max 1.511
_oxdiff_exptl_absorpt_empirical_full_min 0.815

loop_
_space_group_symop_operation_xyz
'x, y, z'
'x, -y, z+1/2'
'x+1/2, y+1/2, z'
'x+1/2, -y+1/2, z+1/2'

loop_
_atom_site_label
_atom_site_type_symbol
_atom_site_fract_x
_atom_site_fract_y
_atom_site_fract_z
_atom_site_U_iso_or_equiv
_atom_site_adp_type
_atom_site_occupancy
_atom_site_site_symmetry_order
_atom_site_calc_flag
_atom_site_refinement_flags_posn
_atom_site_refinement_flags_adp
_atom_site_refinement_flags_occupancy
_atom_site_disorder_assembly
_atom_site_disorder_group
N1 N 0.5437(7) 0.2853(4) 0.3261(4) 0.0270(11) Uani 1 1 d . . . . .
C1 C 0.4664(10) 0.1919(6) 0.2471(6) 0.0365(15) Uani 1 1 d . . . . .
H1A H 0.401384 0.136066 0.293073 0.055 Uiso 1 1 calc R U . . .
H1B H 0.568367 0.153785 0.210734 0.055 Uiso 1 1 calc R U . . .
H1C H 0.378557 0.224442 0.185537 0.055 Uiso 1 1 calc R U . . .
N2 N 0.5723(9) 0.4185(6) 0.4615(6) 0.0268(14) Uani 1 1 d . . . . .
C2 C 0.4502(8) 0.3471(5) 0.4020(5) 0.0266(12) Uani 1 1 d . . . . .
N3 N 0.4758(11) 0.4152(7) 0.7567(6) 0.0390(18) Uani 1 1 d . . . . .
C3 C 0.2446(9) 0.3401(6) 0.4148(6) 0.0332(14) Uani 1 1 d . . . . .
H3A H 0.175451 0.366099 0.341920 0.050 Uiso 1 1 calc R U . . .
H3B H 0.213567 0.388946 0.480256 0.050 Uiso 1 1 calc R U . . .
H3C H 0.210624 0.260657 0.430713 0.050 Uiso 1 1 calc R U . . .
C4 C 0.7353(9) 0.3173(5) 0.3392(6) 0.0322(14) Uani 1 1 d . . . . .
H4 H 0.832186 0.286939 0.296923 0.039 Uiso 1 1 calc R U . . .
C5 C 0.7530(11) 0.3991(6) 0.4232(6) 0.0320(14) Uani 1 1 d . . . . .
H5 H 0.864961 0.436766 0.451423 0.038 Uiso 1 1 calc R U . . .
C6 C 0.5296(9) 0.5060(5) 0.5501(5) 0.0246(13) Uani 1 1 d . . . . .
H6A H 0.415877 0.548441 0.520689 0.030 Uiso 1 1 calc R U . . .
H6B H 0.633839 0.561503 0.559792 0.030 Uiso 1 1 calc R U . . .
C7 C 0.5002(9) 0.4545(6) 0.6671(6) 0.0267(14) Uani 1 1 d . . . . .
Br1 Br 0.54439(6) 0.11494(4) 0.58843(5) 0.02900(17) Uani 1 1 d . . . . .

loop_
_atom_site_aniso_label
_atom_site_aniso_U_11
_atom_site_aniso_U_22
_atom_site_aniso_U_33
_atom_site_aniso_U_23
_atom_site_aniso_U_13
_atom_site_aniso_U_12
N1 0.027(3) 0.031(3) 0.023(2) -0.002(2) 0.006(2) 0.001(2)
C1 0.038(4) 0.037(4) 0.035(4) -0.010(3) 0.005(3) 0.001(3)
N2 0.025(3) 0.024(3) 0.033(4) 0.002(3) 0.008(3) 0.000(2)
C2 0.028(3) 0.027(3) 0.025(3) 0.005(2) 0.006(2) 0.004(3)
N3 0.049(5) 0.031(3) 0.038(4) -0.007(3) 0.011(3) -0.005(3)
C3 0.019(3) 0.045(4) 0.037(3) 0.004(3) 0.007(3) 0.005(3)
C4 0.023(3) 0.034(3) 0.042(4) -0.002(3) 0.016(3) 0.001(2)
C5 0.023(3) 0.039(4) 0.036(3) 0.000(3) 0.009(3) -0.002(3)
C6 0.022(3) 0.024(3) 0.029(3) -0.002(2) 0.011(3) 0.002(2)
C7 0.019(3) 0.027(4) 0.035(4) -0.010(3) 0.008(3) -0.002(3)
Br1 0.0289(3) 0.0295(3) 0.0294(3) -0.0017(4) 0.00686(19) 0.0013(4)

loop_
_atom_type_symbol
_atom_type_description
_atom_type_scat_dispersion_real
_atom_type_scat_dispersion_imag
_atom_type_scat_source
C C 0.0033 0.0016 'International Tables Vol C Tables 4.2.6.8 and 6.1.1.4'
H H 0.0000 0.0000 'International Tables Vol C Tables 4.2.6.8 and 6.1.1.4'
Br Br -0.2901 2.4595 'International Tables Vol C Tables 4.2.6.8 and 6.1.1.4'
N N 0.0061 0.0033 'International Tables Vol C Tables 4.2.6.8 and 6.1.1.4'

loop_
_geom_angle_atom_site_label_1
_geom_angle_atom_site_label_2
_geom_angle_atom_site_label_3
_geom_angle
_geom_angle_site_symmetry_1
_geom_angle_site_symmetry_3
_geom_angle_publ_flag
C2 N1 C1 126.7(5) . . ?
C2 N1 C4 108.8(5) . . ?
C4 N1 C1 124.3(5) . . ?
N1 C1 H1A 109.5 . . ?
N1 C1 H1B 109.5 . . ?
N1 C1 H1C 109.5 . . ?
H1A C1 H1B 109.5 . . ?
H1A C1 H1C 109.5 . . ?
H1B C1 H1C 109.5 . . ?
C2 N2 C5 108.6(6) . . ?
C2 N2 C6 127.0(6) . . ?
C5 N2 C6 124.4(6) . . ?
N1 C2 N2 108.3(5) . . ?
N1 C2 C3 125.6(6) . . ?
N2 C2 C3 126.1(6) . . ?
C2 C3 H3A 109.5 . . ?
C2 C3 H3B 109.5 . . ?
C2 C3 H3C 109.5 . . ?
H3A C3 H3B 109.5 . . ?
H3A C3 H3C 109.5 . . ?
H3B C3 H3C 109.5 . . ?
N1 C4 H4 126.5 . . ?
C5 C4 N1 107.0(6) . . ?
C5 C4 H4 126.5 . . ?
N2 C5 H5 126.4 . . ?
C4 C5 N2 107.3(6) . . ?
C4 C5 H5 126.4 . . ?
N2 C6 H6A 109.1 . . ?
N2 C6 H6B 109.1 . . ?
N2 C6 C7 112.5(5) . . ?
H6A C6 H6B 107.8 . . ?
C7 C6 H6A 109.1 . . ?
C7 C6 H6B 109.1 . . ?
N3 C7 C6 179.3(8) . . ?

loop_
_geom_bond_atom_site_label_1
_geom_bond_atom_site_label_2
_geom_bond_distance
_geom_bond_site_symmetry_2
_geom_bond_publ_flag
N1 C1 1.461(8) . ?
N1 C2 1.323(7) . ?
N1 C4 1.395(8) . ?
C1 H1A 0.9600 . ?
C1 H1B 0.9600 . ?
C1 H1C 0.9600 . ?
N2 C2 1.324(9) . ?
N2 C5 1.395(9) . ?
N2 C6 1.457(8) . ?
C2 C3 1.470(8) . ?
N3 C7 1.124(9) . ?
C3 H3A 0.9600 . ?
C3 H3B 0.9600 . ?
C3 H3C 0.9600 . ?
C4 H4 0.9300 . ?
C4 C5 1.324(9) . ?
C5 H5 0.9300 . ?
C6 H6A 0.9700 . ?
C6 H6B 0.9700 . ?
C6 C7 1.464(9) . ?

loop_
_geom_torsion_atom_site_label_1
_geom_torsion_atom_site_label_2
_geom_torsion_atom_site_label_3
_geom_torsion_atom_site_label_4
_geom_torsion
_geom_torsion_site_symmetry_1
_geom_torsion_site_symmetry_2
_geom_torsion_site_symmetry_3
_geom_torsion_site_symmetry_4
_geom_torsion_publ_flag
N1 C4 C5 N2 -0.4(7) . . . . ?
C1 N1 C2 N2 176.6(6) . . . . ?
C1 N1 C2 C3 -5.2(9) . . . . ?
C1 N1 C4 C5 -176.1(6) . . . . ?
C2 N1 C4 C5 -0.3(7) . . . . ?
C2 N2 C5 C4 1.0(8) . . . . ?
C2 N2 C6 C7 77.1(9) . . . . ?
C4 N1 C2 N2 1.0(7) . . . . ?
C4 N1 C2 C3 179.2(6) . . . . ?
C5 N2 C2 N1 -1.3(7) . . . . ?
C5 N2 C2 C3 -179.5(6) . . . . ?
C5 N2 C6 C7 -105.0(7) . . . . ?
C6 N2 C2 N1 177.0(6) . . . . ?
C6 N2 C2 C3 -1.2(11) . . . . ?
C6 N2 C5 C4 -177.2(6) . . . . ?
